data_2015280
loop_
_publ_author_name
'Linden, Anthony'
'G\"und\"uz, Miyase G.'
'\,Sim\,sek, Rahime'
'\,Safak, Cihat'

_publ_section_title
;
 Cocrystals of diastereoisomers of 1,4-dihydropyridine derivatives
;
_journal_coeditor_code SK3008
_journal_issue 4
_journal_name_full 'Acta Crystallographica Section C'
_journal_page_first o227
_journal_page_last o230
_journal_paper_doi 10.1107/S0108270106007530
_journal_volume 62
_journal_year 2006
_chemical_formula_iupac 'C24 H21 Cl2 N O3 , H2 O'
_chemical_formula_moiety 'C24 H21 Cl2 N O3 , H2 O'
_chemical_formula_sum 'C24 H23 Cl2 N O4'
_chemical_formula_weight 460.35
_chemical_melting_point 421
_chemical_name_systematic
;
(RR,SS)/(RS,SR)-methyl 4-(2,4-chlorophenyl)-2-methyl-
7-phenyl-5-oxo-1,4,5,6,7,8-hexahydroquinoline-3-carboxylate monohydrate
;
_space_group_IT_number 2
_symmetry_cell_setting triclinic
_symmetry_space_group_name_Hall '-P 1'
_symmetry_space_group_name_H-M 'P -1'
_atom_sites_solution_hydrogens mixed
_atom_sites_solution_primary direct
_atom_sites_solution_secondary difmap
_audit_creation_method SHELXL97
_cell_angle_alpha 76.436(3)
_cell_angle_beta 89.268(4)
_cell_angle_gamma 69.471(3)
_cell_formula_units_Z 2
_cell_length_a 9.4543(5)
_cell_length_b 9.7947(6)
_cell_length_c 13.4460(9)
_cell_measurement_reflns_used 24569
_cell_measurement_temperature 160.0(10)
_cell_measurement_theta_max 25.0
_cell_measurement_theta_min 2.0
_cell_volume 1130.23(12)
_computing_cell_refinement 'DENZO-SMN (Otwinowski & Minor, 1997)'
_computing_data_collection 'COLLECT (Nonius, 2000)'
_computing_data_reduction 'DENZO-SMN and SCALEPACK (Otwinowski & Minor, 1997)'
_computing_molecular_graphics 'ORTEPII (Johnson, 1976)'
_computing_publication_material 'SHELXL97 and PLATON (Spek, 2003)'
_computing_structure_refinement 'SHELXL97 (Sheldrick, 1997)'
_computing_structure_solution 'SIR92 (Altomare <i>et al.</i>,  1994)'
_diffrn_ambient_temperature 160.0(10)
_diffrn_detector_area_resol_mean 9
_diffrn_measured_fraction_theta_full 0.995
_diffrn_measured_fraction_theta_max 0.995
_diffrn_measurement_device_type 'Nonius KappaCCD area-detector'
_diffrn_measurement_method '\w scans with \k offsets'
_diffrn_radiation_monochromator 'horizontally mounted graphite crystal'
_diffrn_radiation_source 'Nonius FR590 sealed tube generator'
_diffrn_radiation_type 'Mo K\a'
_diffrn_radiation_wavelength 0.71073
_diffrn_reflns_av_R_equivalents 0.0464
_diffrn_reflns_av_sigmaI/netI 0.0381
_diffrn_reflns_limit_h_max 11
_diffrn_reflns_limit_h_min -11
_diffrn_reflns_limit_k_max 11
_diffrn_reflns_limit_k_min -11
_diffrn_reflns_limit_l_max 16
_diffrn_reflns_limit_l_min -15
_diffrn_reflns_number 14667
_diffrn_reflns_theta_full 25.03
_diffrn_reflns_theta_max 25.03
_diffrn_reflns_theta_min 2.29
_diffrn_standards_decay_% 0
_diffrn_standards_number 0
_exptl_absorpt_coefficient_mu 0.317
_exptl_absorpt_correction_T_max 0.977
_exptl_absorpt_correction_T_min 0.822
_exptl_absorpt_correction_type multi-scan
_exptl_absorpt_process_details '(Blessing, 1995)'
_exptl_crystal_colour 'pale yellow'
_exptl_crystal_density_diffrn 1.353
_exptl_crystal_density_method 'not measured'
_exptl_crystal_description tablet
_exptl_crystal_F_000 480
_exptl_crystal_size_max 0.22
_exptl_crystal_size_mid 0.22
_exptl_crystal_size_min 0.10
_refine_diff_density_max 0.278
_refine_diff_density_min -0.351
_refine_ls_extinction_coef 0.026(6)
_refine_ls_extinction_expression Fc^*^=kFc[1+0.001xFc^2^\l^3^/sin(2\q)]^-1/4^
_refine_ls_extinction_method 'SHELXL97 (Sheldrick, 1997)'
_refine_ls_goodness_of_fit_ref 1.052
_refine_ls_hydrogen_treatment mixed
_refine_ls_matrix_type full
_refine_ls_number_parameters 376
_refine_ls_number_reflns 3980
_refine_ls_number_restraints 248
_refine_ls_restrained_S_all 1.029
_refine_ls_R_factor_all 0.0754
_refine_ls_R_factor_gt 0.0533
_refine_ls_shift/su_max 0.002
_refine_ls_shift/su_mean 0.000
_refine_ls_structure_factor_coef Fsqd
_refine_ls_weighting_details 'w = 1/[\s^2^(Fo^2^)+(0.0709P)^2^+0.6095P] where P=(Fo^2^+2Fc^2^)/3'
_refine_ls_weighting_scheme calc
_refine_ls_wR_factor_gt 0.1358
_refine_ls_wR_factor_ref 0.1498
_reflns_number_gt 3043
_reflns_number_total 3980
_reflns_threshold_expression I>2\s(I)
_cod_data_source_file sk3008.cif
_cod_data_source_block II
_cod_depositor_comments
;
The following automatic conversions were performed:

'_atom_sites_solution_hydrogens' value 'geom and difmap' was changed
to 'mixed'.

Automatic conversion script
Id: cif_fix_values 6452 2018-10-05 10:23:21Z andrius 
;
_cod_database_code 2015280
_cod_database_fobs_code 2015280

loop_
_symmetry_equiv_pos_as_xyz
'x, y, z'
'-x, -y, -z'

loop_
_atom_site_type_symbol
_atom_site_label
_atom_site_fract_x
_atom_site_fract_y
_atom_site_fract_z
_atom_site_U_iso_or_equiv
_atom_site_adp_type
_atom_site_calc_flag
_atom_site_refinement_flags
_atom_site_occupancy
_atom_site_disorder_assembly
_atom_site_disorder_group
Cl Cl1 0.05915(7) 0.70403(8) 0.14084(6) 0.0634(3) Uani d . 1 . .
Cl Cl2 0.16289(11) 0.84845(11) 0.48377(8) 0.0914(4) Uani d . 1 . .
O O5 0.24207(18) 0.3319(2) 0.21871(17) 0.0649(6) Uani d . 1 A .
O O10 0.5516(3) 0.8073(3) 0.0033(2) 0.0958(9) Uani d . 1 . .
O O11 0.3256(2) 0.7987(2) 0.04186(16) 0.0711(6) Uani d . 1 . .
N N1 0.7296(3) 0.3496(3) 0.1748(2) 0.0569(6) Uani d . 1 . .
H H1 0.827(5) 0.298(4) 0.190(3) 0.086(11) Uiso d . 1 . .
C C2 0.6793(3) 0.4958(3) 0.1162(2) 0.0525(7) Uani d . 1 . .
C C3 0.5300(3) 0.5789(3) 0.1033(2) 0.0510(6) Uani d . 1 . .
C C4 0.4113(3) 0.5186(3) 0.1554(2) 0.0481(6) Uani d . 1 . .
H H4 0.3287 0.5382 0.1024 0.058 Uiso calc R 1 . .
C C4A 0.4812(3) 0.3508(3) 0.2002(2) 0.0478(6) Uani d . 1 A .
C C5 0.3815(3) 0.2675(3) 0.2317(2) 0.0550(7) Uani d D 1 . .
C C6A 0.4561(9) 0.0966(5) 0.2631(6) 0.052(2) Uani d PDU 0.505(7) A 1
H H61 0.4758 0.0578 0.2006 0.062 Uiso calc PR 0.505(7) A 1
H H62 0.3859 0.0536 0.3023 0.062 Uiso calc PR 0.505(7) A 1
C C7A 0.6061(5) 0.0449(6) 0.3289(5) 0.0521(14) Uani d PDU 0.505(7) A 1
H H71 0.5849 0.0885 0.3901 0.063 Uiso calc PR 0.505(7) A 1
C C19A 0.6779(8) -0.1226(6) 0.3663(7) 0.0511(18) Uani d PDU 0.505(7) A 1
C C20A 0.7161(13) -0.1872(9) 0.4701(7) 0.0630(19) Uani d PDU 0.505(7) A 1
H H20A 0.6917 -0.1247 0.5169 0.076 Uiso calc PR 0.505(7) A 1
C C21A 0.7898(15) -0.3424(10) 0.5076(6) 0.070(2) Uani d PDU 0.505(7) A 1
H H21A 0.8155 -0.3845 0.5791 0.084 Uiso calc PR 0.505(7) A 1
C C22A 0.825(3) -0.4342(8) 0.4399(7) 0.060(2) Uani d PDU 0.505(7) A 1
H H22A 0.8752 -0.5397 0.4646 0.072 Uiso calc PR 0.505(7) A 1
C C23A 0.787(2) -0.3718(8) 0.3369(7) 0.057(2) Uani d PDU 0.505(7) A 1
H H23A 0.8122 -0.4341 0.2899 0.069 Uiso calc PR 0.505(7) A 1
C C24A 0.7131(17) -0.2182(9) 0.3014(6) 0.0575(19) Uani d PDU 0.505(7) A 1
H H24A 0.6855 -0.1772 0.2300 0.069 Uiso calc PR 0.505(7) A 1
C C6B 0.4452(8) 0.1085(6) 0.2998(7) 0.055(2) Uani d PDU 0.495(7) A 2
H H63 0.3763 0.0542 0.2938 0.067 Uiso calc PR 0.495(7) A 2
H H64 0.4543 0.1120 0.3724 0.067 Uiso calc PR 0.495(7) A 2
C C7B 0.6021(5) 0.0262(5) 0.2661(5) 0.0492(14) Uani d PDU 0.495(7) A 2
H H72 0.5865 0.0196 0.1942 0.059 Uiso calc PR 0.495(7) A 2
C C19B 0.6757(9) -0.1317(7) 0.3300(7) 0.0524(18) Uani d PDU 0.495(7) A 2
C C20B 0.6947(13) -0.1575(9) 0.4355(7) 0.062(2) Uani d PDU 0.495(7) A 2
H H20B 0.6616 -0.0745 0.4661 0.075 Uiso calc PR 0.495(7) A 2
C C21B 0.7615(15) -0.3029(11) 0.4980(6) 0.066(2) Uani d PDU 0.495(7) A 2
H H21B 0.7697 -0.3187 0.5705 0.079 Uiso calc PR 0.495(7) A 2
C C22B 0.816(3) -0.4236(8) 0.4536(7) 0.061(2) Uani d PDU 0.495(7) A 2
H H22B 0.8623 -0.5227 0.4953 0.073 Uiso calc PR 0.495(7) A 2
C C23B 0.801(2) -0.3992(7) 0.3488(7) 0.056(2) Uani d PDU 0.495(7) A 2
H H23B 0.8400 -0.4812 0.3177 0.068 Uiso calc PR 0.495(7) A 2
C C24B 0.7301(16) -0.2549(8) 0.2884(6) 0.0544(17) Uani d PDU 0.495(7) A 2
H H24B 0.7185 -0.2403 0.2162 0.065 Uiso calc PR 0.495(7) A 2
C C8 0.7082(3) 0.1135(3) 0.2640(2) 0.0572(7) Uani d D 1 . .
H H81 0.7970 0.1010 0.3083 0.069 Uiso calc PR 0.505(7) A 1
H H82 0.7460 0.0572 0.2110 0.069 Uiso calc PR 0.505(7) A 1
H H83 0.7436 0.1035 0.3352 0.069 Uiso calc PR 0.495(7) A 2
H H84 0.7980 0.0692 0.2275 0.069 Uiso calc PR 0.495(7) A 2
C C8A 0.6331(3) 0.2767(3) 0.2121(2) 0.0514(6) Uani d . 1 A .
C C9 0.8066(3) 0.5428(4) 0.0705(2) 0.0633(8) Uani d . 1 . .
H H91 0.7941 0.6422 0.0804 0.095 Uiso calc R 1 . .
H H92 0.8048 0.5471 -0.0030 0.095 Uiso calc R 1 . .
H H93 0.9037 0.4696 0.1044 0.095 Uiso calc R 1 . .
C C10 0.4765(3) 0.7359(4) 0.0452(2) 0.0616(8) Uani d . 1 . .
C C12 0.2577(5) 0.9594(4) 0.0045(3) 0.0976(13) Uani d . 1 . .
H H121 0.3369 1.0012 -0.0155 0.146 Uiso calc R 1 . .
H H122 0.2030 1.0027 0.0588 0.146 Uiso calc R 1 . .
H H123 0.1868 0.9836 -0.0551 0.146 Uiso calc R 1 . .
C C13 0.3420(3) 0.5993(3) 0.23848(19) 0.0435(6) Uani d . 1 . .
C C14 0.1895(3) 0.6841(3) 0.2385(2) 0.0475(6) Uani d . 1 . .
C C15 0.1335(3) 0.7587(3) 0.3140(2) 0.0539(7) Uani d . 1 . .
H H15 0.0284 0.8146 0.3129 0.065 Uiso calc R 1 . .
C C16 0.2334(3) 0.7501(3) 0.3908(2) 0.0552(7) Uani d . 1 . .
C C17 0.3854(3) 0.6670(3) 0.3956(2) 0.0505(6) Uani d . 1 . .
H H17 0.4529 0.6618 0.4492 0.061 Uiso calc R 1 . .
C C18 0.4370(3) 0.5915(3) 0.31999(19) 0.0455(6) Uani d . 1 . .
H H18 0.5414 0.5317 0.3236 0.055 Uiso calc R 1 . .
O O1A 0.0435(3) 0.1849(4) 0.2342(3) 0.0950(15) Uani d PD 0.879(6) B 1
H H11 0.104(6) 0.222(6) 0.216(4) 0.142 Uiso d PD 0.879(6) B 1
H H12 0.034(7) 0.184(8) 0.294(3) 0.142 Uiso d PD 0.879(6) B 1
O O1B 0.0987(14) 0.1256(15) 0.1547(11) 0.040(5) Uani d P 0.121(6) B 2

loop_
_atom_site_aniso_label
_atom_site_aniso_U_11
_atom_site_aniso_U_22
_atom_site_aniso_U_33
_atom_site_aniso_U_12
_atom_site_aniso_U_13
_atom_site_aniso_U_23
Cl1 0.0366(4) 0.0753(5) 0.0744(5) -0.0202(3) -0.0119(3) -0.0099(4)
Cl2 0.0764(6) 0.0996(7) 0.1126(8) -0.0238(5) 0.0157(5) -0.0652(6)
O5 0.0309(9) 0.0657(12) 0.0973(15) -0.0244(9) 0.0027(9) -0.0072(11)
O10 0.0793(16) 0.0812(16) 0.125(2) -0.0428(13) 0.0313(15) -0.0009(15)
O11 0.0529(12) 0.0768(14) 0.0700(13) -0.0266(10) -0.0035(10) 0.0134(11)
N1 0.0344(12) 0.0690(16) 0.0766(16) -0.0297(11) 0.0067(11) -0.0178(13)
C2 0.0454(14) 0.0737(19) 0.0544(15) -0.0375(13) 0.0074(12) -0.0206(14)
C3 0.0459(14) 0.0675(17) 0.0507(15) -0.0334(13) 0.0036(11) -0.0151(13)
C4 0.0366(12) 0.0626(16) 0.0523(15) -0.0269(12) 0.0014(11) -0.0131(12)
C4A 0.0351(12) 0.0573(15) 0.0596(16) -0.0255(11) 0.0053(11) -0.0165(12)
C5 0.0316(13) 0.0625(17) 0.0734(18) -0.0234(12) 0.0033(12) -0.0110(14)
C6A 0.031(3) 0.066(3) 0.060(4) -0.026(2) 0.013(3) -0.008(3)
C7A 0.035(2) 0.062(3) 0.065(3) -0.023(2) 0.007(2) -0.018(3)
C19A 0.029(2) 0.060(3) 0.064(4) -0.020(2) 0.011(3) -0.010(3)
C20A 0.050(4) 0.067(4) 0.067(4) -0.017(3) -0.003(4) -0.013(3)
C21A 0.050(4) 0.071(4) 0.073(4) -0.010(3) -0.007(3) -0.008(3)
C22A 0.043(4) 0.061(3) 0.075(4) -0.021(3) 0.002(4) -0.010(3)
C23A 0.043(4) 0.059(3) 0.070(3) -0.021(3) 0.005(3) -0.011(3)
C24A 0.040(4) 0.059(4) 0.071(3) -0.022(4) 0.006(3) -0.006(3)
C6B 0.031(3) 0.066(3) 0.069(5) -0.023(2) 0.017(3) -0.010(3)
C7B 0.031(2) 0.059(3) 0.064(3) -0.0227(19) 0.006(2) -0.016(2)
C19B 0.034(3) 0.060(3) 0.065(4) -0.021(2) 0.006(3) -0.010(3)
C20B 0.046(4) 0.060(4) 0.073(5) -0.013(3) -0.002(4) -0.011(4)
C21B 0.048(4) 0.073(4) 0.068(3) -0.017(4) -0.003(3) -0.011(3)
C22B 0.042(4) 0.061(3) 0.077(4) -0.023(3) -0.001(4) -0.002(3)
C23B 0.040(4) 0.054(3) 0.074(4) -0.022(3) -0.001(3) -0.003(3)
C24B 0.037(4) 0.055(3) 0.073(3) -0.018(3) 0.009(3) -0.014(3)
C8 0.0310(12) 0.0623(17) 0.084(2) -0.0229(12) 0.0048(12) -0.0200(15)
C8A 0.0361(13) 0.0626(16) 0.0674(17) -0.0276(12) 0.0087(11) -0.0229(13)
C9 0.0522(16) 0.091(2) 0.0643(18) -0.0466(16) 0.0125(13) -0.0200(16)
C10 0.0587(18) 0.080(2) 0.0552(17) -0.0380(16) 0.0086(13) -0.0125(15)
C12 0.082(2) 0.083(2) 0.098(3) -0.022(2) 0.006(2) 0.023(2)
C13 0.0356(12) 0.0465(13) 0.0518(14) -0.0223(10) -0.0003(10) -0.0064(11)
C14 0.0326(12) 0.0490(14) 0.0591(16) -0.0176(10) -0.0048(11) -0.0047(12)
C15 0.0373(13) 0.0468(15) 0.0746(19) -0.0126(11) 0.0030(12) -0.0134(13)
C16 0.0541(16) 0.0498(15) 0.0662(17) -0.0195(12) 0.0080(13) -0.0214(13)
C17 0.0458(14) 0.0513(15) 0.0565(16) -0.0219(12) -0.0021(12) -0.0099(12)
C18 0.0328(12) 0.0484(14) 0.0543(15) -0.0174(10) 0.0006(10) -0.0065(11)
O1A 0.0345(13) 0.089(2) 0.157(4) -0.0373(13) -0.0025(18) 0.001(2)
O1B 0.027(7) 0.056(9) 0.046(9) -0.025(6) 0.012(6) -0.015(6)

loop_
_atom_type_symbol
_atom_type_description
_atom_type_scat_dispersion_real
_atom_type_scat_dispersion_imag
_atom_type_scat_source
C C 0.0033 0.0016
; International Tables for Crystallography (1992).
Vol. C, Tables 4.2.6.8 and 6.1.1.4
;
H H 0.0000 0.0000
; International Tables for Crystallography (1992).
Vol. C, Tables 4.2.6.8 and 6.1.1.4
;
Cl Cl 0.1484 0.1585
; International Tables for Crystallography (1992).
Vol. C, Tables 4.2.6.8 and 6.1.1.4
;
N N 0.0061 0.0033
; International Tables for Crystallography (1992).
Vol. C, Tables 4.2.6.8 and 6.1.1.4
;
O O 0.0106 0.0060
; International Tables for Crystallography (1992).
Vol. C, Tables 4.2.6.8 and 6.1.1.4
;

loop_
_geom_angle_atom_site_label_1
_geom_angle_atom_site_label_2
_geom_angle_atom_site_label_3
_geom_angle
_geom_angle_publ_flag
C10 O11 C12 117.9(2) ?
C2 N1 C8A 122.6(2) yes
C8A N1 H1 116(2) ?
C2 N1 H1 121(2) ?
N1 C2 C3 120.2(2) yes
N1 C2 C9 112.6(2) yes
C3 C2 C9 127.2(3) yes
C2 C3 C10 120.5(2) yes
C2 C3 C4 122.2(2) yes
C10 C3 C4 117.1(2) ?
C4A C4 C13 110.6(2) ?
C3 C4 C4A 110.3(2) yes
C13 C4 C3 110.8(2) ?
C4A C4 H4 108.3 ?
C13 C4 H4 108.3 ?
C3 C4 H4 108.3 ?
C8A C4A C5 119.3(2) ?
C4 C4A C8A 122.1(2) yes
C5 C4A C4 118.5(2) ?
O5 C5 C4A 120.5(2) ?
O5 C5 C6B 118.6(3) ?
C4A C5 C6B 119.8(4) ?
O5 C5 C6A 122.2(4) ?
C4A C5 C6A 116.4(4) ?
C5 C6A C7A 112.1(4) ?
C5 C6A H61 109.2 ?
C7A C6A H61 109.2 ?
C5 C6A H62 109.2 ?
C7A C6A H62 109.2 ?
H61 C6A H62 107.9 ?
C19A C7A C8 112.4(5) ?
C19A C7A C6A 113.5(3) ?
C8 C7A C6A 106.3(5) ?
C19A C7A H71 108.1 ?
C8 C7A H71 108.1 ?
C6A C7A H71 108.1 ?
C24A C19A C20A 117.2(4) ?
C24A C19A C7A 123.0(6) ?
C20A C19A C7A 119.7(6) ?
C19A C20A C21A 121.5(5) ?
C19A C20A H20A 119.3 ?
C21A C20A H20A 119.3 ?
C22A C21A C20A 119.6(5) ?
C22A C21A H21A 120.2 ?
C20A C21A H21A 120.2 ?
C23A C22A C21A 119.6(4) ?
C23A C22A H22A 120.2 ?
C21A C22A H22A 120.2 ?
C22A C23A C24A 120.0(4) ?
C22A C23A H23A 120.0 ?
C24A C23A H23A 120.0 ?
C19A C24A C23A 122.1(4) ?
C19A C24A H24A 118.9 ?
C23A C24A H24A 118.9 ?
C5 C6B C7B 109.0(4) ?
C5 C6B H63 109.9 ?
C7B C6B H63 109.9 ?
C5 C6B H64 109.9 ?
C7B C6B H64 109.9 ?
H63 C6B H64 108.3 ?
C19B C7B C8 110.2(5) ?
C19B C7B C6B 113.0(3) ?
C8 C7B C6B 112.0(6) ?
C19B C7B H72 107.1 ?
C8 C7B H72 107.1 ?
C6B C7B H72 107.1 ?
C24B C19B C20B 117.3(4) ?
C24B C19B C7B 123.1(6) ?
C20B C19B C7B 119.5(6) ?
C19B C20B C21B 121.5(5) ?
C19B C20B H20B 119.3 ?
C21B C20B H20B 119.3 ?
C22B C21B C20B 119.5(5) ?
C22B C21B H21B 120.3 ?
C20B C21B H21B 120.3 ?
C23B C22B C21B 119.6(4) ?
C23B C22B H22B 120.2 ?
C21B C22B H22B 120.2 ?
C22B C23B C24B 120.0(4) ?
C22B C23B H23B 120.0 ?
C24B C23B H23B 120.0 ?
C19B C24B C23B 122.0(4) ?
C19B C24B H24B 119.0 ?
C23B C24B H24B 119.0 ?
C8A C8 C7A 114.3(3) ?
C8A C8 H81 108.7 ?
C7A C8 H81 108.7 ?
C8A C8 H82 108.7 ?
C7A C8 H82 108.7 ?
H81 C8 H82 107.6 ?
C8A C8 H83 109.2 ?
C7B C8 H83 109.2 ?
C8A C8 H84 109.2 ?
C7B C8 H84 109.2 ?
H83 C8 H84 107.9 ?
N1 C8A C4A 120.6(3) yes
C4A C8A C8 124.3(2) ?
N1 C8A C8 115.1(2) ?
C2 C9 H91 109.5 ?
C2 C9 H92 109.5 ?
H91 C9 H92 109.5 ?
C2 C9 H93 109.5 ?
H91 C9 H93 109.5 ?
H92 C9 H93 109.5 ?
O10 C10 O11 121.0(3) yes
O10 C10 C3 127.7(3) yes
O11 C10 C3 111.3(2) yes
O11 C12 H121 109.5 ?
O11 C12 H122 109.5 ?
H121 C12 H122 109.5 ?
O11 C12 H123 109.5 ?
H121 C12 H123 109.5 ?
H122 C12 H123 109.5 ?
C14 C13 C18 116.5(2) ?
C14 C13 C4 124.7(2) ?
C18 C13 C4 118.8(2) ?
C15 C14 C13 122.3(2) ?
C15 C14 Cl1 116.55(18) ?
C13 C14 Cl1 121.1(2) ?
C16 C15 C14 118.5(2) ?
C16 C15 H15 120.8 ?
C14 C15 H15 120.8 ?
C17 C16 C15 121.9(3) ?
C17 C16 Cl2 119.8(2) ?
C15 C16 Cl2 118.3(2) ?
C16 C17 C18 118.0(2) ?
C16 C17 H17 121.0 ?
C18 C17 H17 121.0 ?
C17 C18 C13 122.7(2) ?
C17 C18 H18 118.6 ?
C13 C18 H18 118.6 ?
H11 O1A H12 107(5) ?

loop_
_geom_bond_atom_site_label_1
_geom_bond_atom_site_label_2
_geom_bond_distance
_geom_bond_publ_flag
Cl1 C14 1.741(3) ?
Cl2 C16 1.740(3) ?
O5 C5 1.240(3) yes
O10 C10 1.210(3) yes
O11 C10 1.337(3) yes
O11 C12 1.439(4) ?
N1 C8A 1.367(3) yes
N1 C2 1.379(4) yes
N1 H1 0.88(4) ?
C2 C3 1.348(4) yes
C2 C9 1.508(3) ?
C3 C10 1.460(4) yes
C3 C4 1.533(3) yes
C4 C4A 1.511(4) yes
C4 C13 1.527(4) ?
C4 H4 1.0000 ?
C4A C8A 1.355(3) yes
C4A C5 1.449(3) ?
C5 C6B 1.521(4) ?
C5 C6A 1.525(4) ?
C6A C7A 1.539(6) ?
C6A H61 0.9900 ?
C6A H62 0.9900 ?
C7A C19A 1.499(5) ?
C7A C8 1.518(4) ?
C7A H71 1.0000 ?
C19A C24A 1.381(7) ?
C19A C20A 1.384(7) ?
C20A C21A 1.399(7) ?
C20A H20A 0.9500 ?
C21A C22A 1.384(6) ?
C21A H21A 0.9500 ?
C22A C23A 1.372(6) ?
C22A H22A 0.9500 ?
C23A C24A 1.384(6) ?
C23A H23A 0.9500 ?
C24A H24A 0.9500 ?
C6B C7B 1.539(6) ?
C6B H63 0.9900 ?
C6B H64 0.9900 ?
C7B C19B 1.500(5) ?
C7B C8 1.526(4) ?
C7B H72 1.0000 ?
C19B C24B 1.380(7) ?
C19B C20B 1.384(8) ?
C20B C21B 1.398(7) ?
C20B H20B 0.9500 ?
C21B C22B 1.385(6) ?
C21B H21B 0.9500 ?
C22B C23B 1.372(6) ?
C22B H22B 0.9500 ?
C23B C24B 1.385(6) ?
C23B H23B 0.9500 ?
C24B H24B 0.9500 ?
C8 C8A 1.497(4) ?
C8 H81 0.9900 ?
C8 H82 0.9900 ?
C8 H83 0.9900 ?
C8 H84 0.9900 ?
C9 H91 0.9800 ?
C9 H92 0.9800 ?
C9 H93 0.9800 ?
C12 H121 0.9800 ?
C12 H122 0.9800 ?
C12 H123 0.9800 ?
C13 C14 1.389(3) ?
C13 C18 1.397(3) ?
C14 C15 1.381(4) ?
C15 C16 1.377(4) ?
C15 H15 0.9500 ?
C16 C17 1.374(4) ?
C17 C18 1.380(4) ?
C17 H17 0.9500 ?
C18 H18 0.9500 ?
O1A H11 0.79(3) ?
O1A H12 0.81(3) ?

loop_
_geom_hbond_atom_site_label_D
_geom_hbond_atom_site_label_H
_geom_hbond_atom_site_label_A
_geom_hbond_site_symmetry_A
_geom_hbond_distance_DH
_geom_hbond_distance_HA
_geom_hbond_distance_DA
_geom_hbond_angle_DHA
_geom_hbond_publ_flag
O1A H11 O5 . 0.79(3) 1.96(4) 2.718(3) 159(6) yes
N1 H1 O1A 1_655 0.88(4) 1.97(4) 2.854(4) 176(3) yes

loop_
_geom_torsion_atom_site_label_1
_geom_torsion_atom_site_label_2
_geom_torsion_atom_site_label_3
_geom_torsion_atom_site_label_4
_geom_torsion
C8A N1 C2 C3 7.7(4)
C8A N1 C2 C9 -171.0(3)
N1 C2 C3 C10 177.2(2)
C9 C2 C3 C10 -4.3(4)
N1 C2 C3 C4 2.4(4)
C9 C2 C3 C4 -179.1(3)
C2 C3 C4 C4A -12.4(3)
C10 C3 C4 C4A 172.6(2)
C2 C3 C4 C13 110.4(3)
C10 C3 C4 C13 -64.5(3)
C13 C4 C4A C8A -108.6(3)
C3 C4 C4A C8A 14.3(4)
C13 C4 C4A C5 71.0(3)
C3 C4 C4A C5 -166.1(2)
C8A C4A C5 O5 -177.8(3)
C4 C4A C5 O5 2.6(4)
C8A C4A C5 C6B 14.4(6)
C4 C4A C5 C6B -165.2(5)
C8A C4A C5 C6A -8.2(5)
C4 C4A C5 C6A 172.2(4)
O5 C5 C6A C7A -148.8(5)
C4A C5 C6A C7A 41.8(8)
C5 C6A C7A C19A 176.5(6)
C5 C6A C7A C8 -59.3(8)
C8 C7A C19A C24A -64.8(10)
C6A C7A C19A C24A 55.9(12)
C8 C7A C19A C20A 113.1(9)
C6A C7A C19A C20A -126.2(9)
C24A C19A C20A C21A 1.1(16)
C7A C19A C20A C21A -176.9(9)
C19A C20A C21A C22A 0(2)
C20A C21A C22A C23A 0(3)
C21A C22A C23A C24A -1(4)
C20A C19A C24A C23A -1.8(19)
C7A C19A C24A C23A 176.1(12)
C22A C23A C24A C19A 2(3)
O5 C5 C6B C7B 153.3(6)
C4A C5 C6B C7B -38.7(10)
C5 C6B C7B C19B 179.2(7)
C5 C6B C7B C8 54.0(10)
C8 C7B C19B C24B -107.0(11)
C6B C7B C19B C24B 126.8(11)
C8 C7B C19B C20B 71.3(9)
C6B C7B C19B C20B -54.9(12)
C24B C19B C20B C21B -2.2(17)
C7B C19B C20B C21B 179.4(9)
C19B C20B C21B C22B 3(2)
C20B C21B C22B C23B -1(3)
C21B C22B C23B C24B -1(4)
C20B C19B C24B C23B 0.0(19)
C7B C19B C24B C23B 178.3(12)
C22B C23B C24B C19B 2(3)
C19A C7A C8 C8A 171.3(4)
C6A C7A C8 C8A 46.6(5)
C5 C4A C8A N1 174.1(3)
C4 C4A C8A N1 -6.3(4)
C5 C4A C8A C8 -5.0(4)
C4 C4A C8A C8 174.6(3)
C2 N1 C8A C4A -5.8(4)
C2 N1 C8A C8 173.4(2)
C7A C8 C8A C4A -16.3(5)
C7B C8 C8A C4A 21.5(5)
C7A C8 C8A N1 164.5(3)
C7B C8 C8A N1 -157.6(3)
C12 O11 C10 O10 -11.6(5)
C12 O11 C10 C3 168.5(3)
C2 C3 C10 O10 0.6(5)
C4 C3 C10 O10 175.6(3)
C2 C3 C10 O11 -179.5(3)
C4 C3 C10 O11 -4.5(4)
C4A C4 C13 C14 -118.3(2)
C3 C4 C13 C14 119.0(3)
C4A C4 C13 C18 63.1(3)
C3 C4 C13 C18 -59.6(3)
C18 C13 C14 C15 0.7(4)
C4 C13 C14 C15 -177.9(2)
C18 C13 C14 Cl1 179.57(18)
C4 C13 C14 Cl1 0.9(3)
C13 C14 C15 C16 1.1(4)
Cl1 C14 C15 C16 -177.8(2)
C14 C15 C16 C17 -1.6(4)
C14 C15 C16 Cl2 178.3(2)
C15 C16 C17 C18 0.3(4)
Cl2 C16 C17 C18 -179.58(19)
C16 C17 C18 C13 1.6(4)
C14 C13 C18 C17 -2.0(4)
C4 C13 C18 C17 176.7(2)
